data_1007064
loop_
_publ_author_name
'Zilber, R'
'Durif, A'
'Averbuch-Pouchot, M T'

_publ_section_title
;
Structure of Ammonium Sulfate Tellurate Te (O H)~6~ (N H~4~)~2~ S O~4~
;
_journal_coden_ASTM ACBCAR
_journal_name_full 'Acta Crystallographica B (24,1968-38,1982)'
_journal_page_first 650
_journal_page_last 652
_journal_paper_doi 10.1107/S0567740881003786
_journal_volume 37
_journal_year 1981
_chemical_formula_structural 'Te (O H)6 (N H4)2 S O4'
_chemical_formula_sum 'H14 N2 O10 S Te'
_chemical_name_systematic 'Tellurium diammonium hexahydroxide sulfate'
_space_group_IT_number 9
_symmetry_cell_setting monoclinic
_symmetry_Int_Tables_number 9
_symmetry_space_group_name_Hall 'C -2yc'
_symmetry_space_group_name_H-M 'C 1 c 1'
_cell_angle_alpha 90
_cell_angle_beta 106.75(5)
_cell_angle_gamma 90
_cell_formula_units_Z 4
_cell_length_a 13.741(8)
_cell_length_b 6.631(2)
_cell_length_c 11.405(7)
_cell_volume 995.1
_refine_ls_R_factor_all 0.024
_cod_database_code 1007064

loop_
_symmetry_equiv_pos_as_xyz
x,y,z
x,-y,1/2+z
1/2+x,1/2+y,z
1/2+x,1/2-y,1/2+z

loop_
_atom_site_label
_atom_site_type_symbol
_atom_site_symmetry_multiplicity
_atom_site_Wyckoff_symbol
_atom_site_fract_x
_atom_site_fract_y
_atom_site_fract_z
_atom_site_occupancy
_atom_site_attached_hydrogens
_atom_site_calc_flag
Te1 Te6+ 4 a 0.25 0.2486(6) 0. 1. 0 d
S1 S6+ 4 a -0.0011(5) 0.2405(5) 0.2454(5) 1. 0 d
O1 O2- 4 a 0.9202(5) 0.263(2) 0.1160(6) 1. 0 d
O2 O2- 4 a 0.0867(5) 0.375(1) 0.2383(6) 1. 0 d
O3 O2- 4 a 0.0325(6) 0.029(1) 0.2528(8) 1. 0 d
O4 O2- 4 a 0.4566(6) 0.195(1) 0.8343(7) 1. 0 d
O5 O2- 4 a 0.3847(5) 0.147(1) 0.0785(9) 1. 1 d
O6 O2- 4 a 0.2139(7) -0.011(1) 0.9286(9) 1. 1 d
O7 O2- 4 a 0.2180(6) 0.159(2) 0.1402(8) 1. 1 d
O8 O2- 4 a 0.1143(5) 0.336(1) 0.9248(6) 1. 1 d
O9 O2- 4 a 0.2703(6) 0.483(1) 0.1029(8) 1. 1 d
O10 O2- 4 a 0.3005(6) 0.386(1) 0.8786(7) 1. 1 d
N1 N3- 4 a 0.3980(6) 0.237(2) 0.4075(7) 1. 4 d
N2 N3- 4 a 0.6047(6) 0.247(3) 0.1517(7) 1. 4 d
H1 H1+ 4 a 0.889(8) 0.527(19) 0.128(10) 1. 0 d
H2 H1+ 4 a 0.615(10) 0.627(22) 0.394(12) 1. 0 d
H3 H1+ 4 a 0.173(10) 0.207(30) 0.161(12) 1. 0 d
H4 H1+ 4 a 0.120(4) 0.602(9) 0.422(5) 1. 0 d
H5 H1+ 4 a 0.329(5) 0.520(12) 0.113(6) 1. 0 d
H6 H1+ 4 a 0.313(12) 0.420(27) 0.839(14) 1. 0 d
H7 H1+ 4 a -1. -1. -1. 8. 0 dum

loop_
_atom_type_symbol
_atom_type_oxidation_number
Te6+ 6.000
S6+ 6.000
O2- -2.000
N3- -3.000
H1+ 1.000
